data_4316210
loop_
_publ_author_name
'Thomas J. Emge'
'Michael D. Romanelli'
'Brian F. Moore'
'John G. Brennan'

_publ_section_title
;
 Zinc, Cadmium, and Mercury Complexes with Fluorinated Selenolate Ligands
;
_journal_name_full 'Inorganic Chemistry'
_journal_page_first 7304
_journal_page_last 7312
_journal_paper_doi 10.1021/ic1002989
_journal_volume 49
_journal_year 2010
_chemical_formula_sum 'C22 H10 Cd F10 N2 Se2'
_chemical_formula_weight 762.64
_chemical_name_systematic
; 
 ? 
;
_space_group_IT_number 14
_symmetry_cell_setting monoclinic
_symmetry_space_group_name_Hall '-P 2ybc'
_symmetry_space_group_name_H-M 'P 1 21/c 1'
_atom_sites_solution_hydrogens geom
_atom_sites_solution_primary direct
_atom_sites_solution_secondary difmap
_audit_creation_method SHELXL-97
_cell_angle_alpha 90.00
_cell_angle_beta 109.276(6)
_cell_angle_gamma 90.00
_cell_formula_units_Z 4
_cell_length_a 9.086(3)
_cell_length_b 23.255(7)
_cell_length_c 12.034(4)
_cell_measurement_reflns_used 2941
_cell_measurement_temperature 200(2)
_cell_measurement_theta_max 28.05
_cell_measurement_theta_min 2.37
_cell_volume 2400.2(13)
_computing_cell_refinement 'Bruker SAINT'
_computing_data_collection 'Bruker SMART'
_computing_data_reduction 'Bruker SAINT'
_computing_molecular_graphics 'Bruker SHELXTL'
_computing_publication_material 'Bruker SHELXTL'
_computing_structure_refinement 'SHELXL-97 (Sheldrick, 2008)'
_computing_structure_solution 'SHELXS-97 (Sheldrick, 2008)'
_diffrn_ambient_temperature 200(2)
_diffrn_measured_fraction_theta_full 0.870
_diffrn_measured_fraction_theta_max 0.870
_diffrn_measurement_device_type 'Bruker APEX CCD'
_diffrn_measurement_method '\f and \w scans'
_diffrn_radiation_monochromator graphite
_diffrn_radiation_source 'fine-focus sealed tube'
_diffrn_radiation_type MoK\a
_diffrn_radiation_wavelength 0.71073
_diffrn_reflns_av_R_equivalents 0.0368
_diffrn_reflns_av_sigmaI/netI 0.0562
_diffrn_reflns_limit_h_max 10
_diffrn_reflns_limit_h_min -11
_diffrn_reflns_limit_k_max 26
_diffrn_reflns_limit_k_min -23
_diffrn_reflns_limit_l_max 14
_diffrn_reflns_limit_l_min -14
_diffrn_reflns_number 8338
_diffrn_reflns_theta_full 25.68
_diffrn_reflns_theta_max 25.68
_diffrn_reflns_theta_min 2.00
_exptl_absorpt_coefficient_mu 4.035
_exptl_absorpt_correction_T_max 0.924
_exptl_absorpt_correction_T_min 0.499
_exptl_absorpt_correction_type multi-scan
_exptl_absorpt_process_details 'Bruker SAINT (SADABS)'
_exptl_crystal_colour colourless
_exptl_crystal_density_diffrn 2.110
_exptl_crystal_density_method 'not measured'
_exptl_crystal_description needle
_exptl_crystal_F_000 1448
_exptl_crystal_size_max 0.20
_exptl_crystal_size_mid 0.08
_exptl_crystal_size_min 0.02
_refine_diff_density_max 0.700
_refine_diff_density_min -0.504
_refine_diff_density_rms 0.104
_refine_ls_extinction_method none
_refine_ls_goodness_of_fit_ref 1.002
_refine_ls_hydrogen_treatment constr
_refine_ls_matrix_type full
_refine_ls_number_parameters 334
_refine_ls_number_reflns 3969
_refine_ls_number_restraints 0
_refine_ls_restrained_S_all 1.002
_refine_ls_R_factor_all 0.0715
_refine_ls_R_factor_gt 0.0438
_refine_ls_shift/su_max 0.001
_refine_ls_shift/su_mean 0.000
_refine_ls_structure_factor_coef Fsqd
_refine_ls_weighting_details 'calc w=1/[\s^2^(Fo^2^)+(0.0420P)^2^+0.0000P] where P=(Fo^2^+2Fc^2^)/3'
_refine_ls_weighting_scheme calc
_refine_ls_wR_factor_gt 0.0842
_refine_ls_wR_factor_ref 0.0914
_reflns_number_gt 2884
_reflns_number_total 3969
_reflns_threshold_expression >2sigma(I)
_cod_data_source_file ic1002989_si_001_2.cif
_cod_data_source_block cdsecf_needle
_cod_depositor_comments
;
The following automatic conversions were performed:

'_symmetry_cell_setting' value 'Monoclinic' changed to 'monoclinic'
according to the built-in table from CIF Core dictionary named
'cif_core.dic' version 2.4.1 from 2010-06-29.

Automatic conversion script
Id: cif_fix_values 1646 2011-03-28 12:23:43Z adriana 
;
_cod_original_cell_volume 2400.3(12)
_cod_database_code 4316210

loop_
_symmetry_equiv_pos_as_xyz
'x, y, z'
'-x, y+1/2, -z+1/2'
'-x, -y, -z'
'x, -y-1/2, z-1/2'

loop_
_atom_site_label
_atom_site_type_symbol
_atom_site_fract_x
_atom_site_fract_y
_atom_site_fract_z
_atom_site_U_iso_or_equiv
_atom_site_adp_type
_atom_site_occupancy
_atom_site_symmetry_multiplicity
_atom_site_calc_flag
_atom_site_refinement_flags
_atom_site_disorder_assembly
_atom_site_disorder_group
Cd1 Cd 0.55604(4) 0.26326(2) 0.37417(4) 0.03807(15) Uani 1 1 d . . .
Se1 Se 0.56347(7) 0.33251(3) 0.54177(5) 0.04093(18) Uani 1 1 d . . .
Se2 Se 0.53141(8) 0.29937(3) 0.16469(6) 0.0498(2) Uani 1 1 d . . .
F1 F 0.2832(4) 0.37301(16) 0.3271(3) 0.0575(10) Uani 1 1 d . . .
F2 F 0.2498(4) 0.46793(18) 0.1958(4) 0.0782(13) Uani 1 1 d . . .
F3 F 0.4814(5) 0.54711(18) 0.2446(4) 0.0738(12) Uani 1 1 d . . .
F4 F 0.7437(4) 0.53143(18) 0.4279(4) 0.0763(13) Uani 1 1 d . . .
F5 F 0.7809(4) 0.43703(18) 0.5615(4) 0.0683(12) Uani 1 1 d . . .
F6 F 0.5095(5) 0.4038(2) 0.0122(4) 0.0794(13) Uani 1 1 d . . .
F7 F 0.6935(6) 0.4959(2) 0.0377(5) 0.1076(18) Uani 1 1 d . . .
F8 F 0.9480(6) 0.5074(2) 0.2319(5) 0.118(2) Uani 1 1 d . . .
F9 F 1.0194(5) 0.4233(3) 0.3973(5) 0.1065(19) Uani 1 1 d . . .
F10 F 0.8410(4) 0.33042(19) 0.3724(3) 0.0675(12) Uani 1 1 d . . .
N1 N 0.7469(5) 0.1952(2) 0.4381(4) 0.0366(12) Uani 1 1 d . . .
N2 N 0.3253(5) 0.2138(2) 0.3159(4) 0.0388(12) Uani 1 1 d . . .
C1 C 0.5343(6) 0.4007(3) 0.4497(5) 0.0349(14) Uani 1 1 d . . .
C2 C 0.3997(6) 0.4122(3) 0.3551(5) 0.0354(14) Uani 1 1 d . . .
C3 C 0.3819(7) 0.4597(3) 0.2869(6) 0.0475(17) Uani 1 1 d . . .
C4 C 0.4967(8) 0.4995(3) 0.3117(6) 0.0489(17) Uani 1 1 d . . .
C5 C 0.6311(7) 0.4917(3) 0.4044(6) 0.0462(16) Uani 1 1 d . . .
C6 C 0.6455(6) 0.4434(3) 0.4715(5) 0.0415(16) Uani 1 1 d . . .
C7 C 0.6650(7) 0.3645(3) 0.1917(6) 0.0409(15) Uani 1 1 d . . .
C8 C 0.6341(8) 0.4084(3) 0.1100(7) 0.0554(19) Uani 1 1 d . . .
C9 C 0.7284(11) 0.4556(4) 0.1230(9) 0.069(2) Uani 1 1 d . . .
C10 C 0.8551(11) 0.4613(4) 0.2189(9) 0.074(3) Uani 1 1 d . . .
C11 C 0.8932(8) 0.4198(4) 0.3025(8) 0.067(2) Uani 1 1 d . . .
C12 C 0.7993(7) 0.3713(3) 0.2886(6) 0.0508(18) Uani 1 1 d . . .
C13 C 0.7484(7) 0.1471(3) 0.3795(6) 0.0422(16) Uani 1 1 d . . .
H13 H 0.6624 0.1392 0.3107 0.051 Uiso 1 1 calc R . .
C14 C 0.8679(8) 0.1082(3) 0.4135(7) 0.0552(18) Uani 1 1 d . . .
H14 H 0.8642 0.0739 0.3696 0.066 Uiso 1 1 calc R . .
C15 C 0.9928(8) 0.1195(3) 0.5118(7) 0.062(2) Uani 1 1 d . . .
H15 H 1.0779 0.0934 0.5366 0.075 Uiso 1 1 calc R . .
C16 C 0.9940(8) 0.1689(4) 0.5743(6) 0.066(2) Uani 1 1 d . . .
H16 H 1.0789 0.1776 0.6433 0.079 Uiso 1 1 calc R . .
C17 C 0.8673(7) 0.2059(3) 0.5338(6) 0.0497(17) Uani 1 1 d . . .
H17 H 0.8670 0.2402 0.5765 0.060 Uiso 1 1 calc R . .
C18 C 0.2893(7) 0.1732(3) 0.2328(6) 0.0529(18) Uani 1 1 d . . .
H18 H 0.3703 0.1590 0.2067 0.063 Uiso 1 1 calc R . .
C19 C 0.1428(7) 0.1508(3) 0.1827(6) 0.0543(19) Uani 1 1 d . . .
H19 H 0.1232 0.1218 0.1241 0.065 Uiso 1 1 calc R . .
C20 C 0.0260(7) 0.1714(3) 0.2194(6) 0.0494(17) Uani 1 1 d . . .
H20 H -0.0771 0.1569 0.1866 0.059 Uiso 1 1 calc R . .
C21 C 0.0591(7) 0.2128(3) 0.3032(6) 0.0486(17) Uani 1 1 d . . .
H21 H -0.0209 0.2281 0.3292 0.058 Uiso 1 1 calc R . .
C22 C 0.2097(6) 0.2324(3) 0.3504(5) 0.0423(15) Uani 1 1 d . . .
H22 H 0.2318 0.2607 0.4106 0.051 Uiso 1 1 calc R . .

loop_
_atom_site_aniso_label
_atom_site_aniso_U_11
_atom_site_aniso_U_22
_atom_site_aniso_U_33
_atom_site_aniso_U_23
_atom_site_aniso_U_13
_atom_site_aniso_U_12
Cd1 0.0333(2) 0.0345(3) 0.0445(3) -0.0028(2) 0.01024(18) -0.00081(19)
Se1 0.0492(3) 0.0395(5) 0.0336(4) 0.0016(3) 0.0131(3) 0.0023(3)
Se2 0.0624(4) 0.0458(5) 0.0378(4) -0.0088(3) 0.0118(3) -0.0129(3)
F1 0.0413(19) 0.046(3) 0.071(3) -0.001(2) -0.0008(17) -0.0075(17)
F2 0.072(3) 0.064(3) 0.067(3) 0.010(2) -0.020(2) 0.007(2)
F3 0.100(3) 0.037(3) 0.073(3) 0.015(2) 0.012(2) 0.000(2)
F4 0.072(3) 0.045(3) 0.100(4) 0.006(2) 0.012(2) -0.025(2)
F5 0.046(2) 0.063(3) 0.071(3) 0.003(2) -0.0148(18) -0.0135(19)
F6 0.080(3) 0.079(4) 0.073(3) 0.031(3) 0.016(2) 0.011(2)
F7 0.137(4) 0.062(4) 0.146(5) 0.038(4) 0.077(4) 0.008(3)
F8 0.135(4) 0.082(4) 0.172(6) -0.045(4) 0.100(4) -0.063(3)
F9 0.081(3) 0.151(6) 0.086(4) -0.038(3) 0.026(3) -0.061(3)
F10 0.057(2) 0.091(4) 0.048(3) 0.008(2) 0.0092(19) -0.010(2)
N1 0.037(2) 0.033(4) 0.037(3) 0.003(3) 0.008(2) -0.001(2)
N2 0.035(2) 0.033(4) 0.046(3) -0.003(3) 0.010(2) -0.005(2)
C1 0.036(3) 0.036(4) 0.031(3) -0.003(3) 0.009(2) 0.004(3)
C2 0.036(3) 0.031(4) 0.039(4) -0.004(3) 0.011(3) -0.001(3)
C3 0.045(4) 0.046(5) 0.039(4) 0.000(4) -0.002(3) 0.008(3)
C4 0.068(4) 0.026(5) 0.051(4) 0.008(4) 0.016(3) 0.009(3)
C5 0.050(4) 0.030(5) 0.058(5) -0.003(4) 0.017(3) -0.004(3)
C6 0.042(3) 0.037(5) 0.040(4) -0.006(3) 0.006(3) 0.005(3)
C7 0.051(3) 0.031(4) 0.045(4) -0.005(3) 0.023(3) -0.001(3)
C8 0.063(4) 0.052(6) 0.056(5) -0.001(4) 0.025(4) 0.006(4)
C9 0.090(6) 0.049(6) 0.089(7) 0.012(5) 0.057(5) 0.003(5)
C10 0.086(6) 0.061(7) 0.096(7) -0.019(6) 0.057(6) -0.027(5)
C11 0.058(4) 0.084(7) 0.064(6) -0.027(5) 0.027(4) -0.027(4)
C12 0.053(4) 0.063(6) 0.041(4) -0.009(4) 0.022(3) -0.007(4)
C13 0.043(3) 0.034(5) 0.048(4) -0.002(3) 0.014(3) -0.002(3)
C14 0.070(5) 0.034(5) 0.067(5) 0.004(4) 0.028(4) 0.010(4)
C15 0.055(4) 0.064(6) 0.064(5) 0.024(5) 0.015(4) 0.024(4)
C16 0.051(4) 0.082(7) 0.048(5) 0.006(4) -0.005(3) 0.005(4)
C17 0.048(4) 0.059(5) 0.035(4) 0.000(3) 0.005(3) 0.003(3)
C18 0.043(3) 0.047(5) 0.071(5) -0.014(4) 0.023(3) 0.005(3)
C19 0.044(4) 0.050(5) 0.062(5) -0.018(4) 0.007(3) -0.004(3)
C20 0.039(3) 0.046(5) 0.057(5) -0.001(4) 0.008(3) -0.012(3)
C21 0.046(4) 0.046(5) 0.062(5) 0.004(4) 0.028(3) 0.001(3)
C22 0.046(3) 0.044(5) 0.040(4) 0.000(3) 0.019(3) -0.007(3)

loop_
_atom_type_symbol
_atom_type_description
_atom_type_scat_dispersion_real
_atom_type_scat_dispersion_imag
_atom_type_scat_source
C C 0.0033 0.0016 'International Tables Vol C Tables 4.2.6.8 and 6.1.1.4'
H H 0.0000 0.0000 'International Tables Vol C Tables 4.2.6.8 and 6.1.1.4'
N N 0.0061 0.0033 'International Tables Vol C Tables 4.2.6.8 and 6.1.1.4'
F F 0.0171 0.0103 'International Tables Vol C Tables 4.2.6.8 and 6.1.1.4'
Se Se -0.0929 2.2259 'International Tables Vol C Tables 4.2.6.8 and 6.1.1.4'
Cd Cd -0.8075 1.2024 'International Tables Vol C Tables 4.2.6.8 and 6.1.1.4'

loop_
_geom_angle_atom_site_label_1
_geom_angle_atom_site_label_2
_geom_angle_atom_site_label_3
_geom_angle
_geom_angle_site_symmetry_1
_geom_angle_site_symmetry_3
_geom_angle_publ_flag
N1 Cd1 N2 105.77(18) . . ?
N1 Cd1 Se1 110.49(13) . . ?
N2 Cd1 Se1 109.88(12) . . ?
N1 Cd1 Se2 111.32(11) . . ?
N2 Cd1 Se2 95.07(13) . . ?
Se1 Cd1 Se2 122.15(3) . . ?
C1 Se1 Cd1 95.89(17) . . ?
C7 Se2 Cd1 104.25(19) . . ?
C17 N1 C13 118.1(5) . . ?
C17 N1 Cd1 118.7(4) . . ?
C13 N1 Cd1 123.1(4) . . ?
C22 N2 C18 116.2(5) . . ?
C22 N2 Cd1 118.8(4) . . ?
C18 N2 Cd1 123.9(4) . . ?
C6 C1 C2 114.0(6) . . ?
C6 C1 Se1 122.5(4) . . ?
C2 C1 Se1 123.5(4) . . ?
F1 C2 C3 118.1(5) . . ?
F1 C2 C1 118.5(5) . . ?
C3 C2 C1 123.3(6) . . ?
F2 C3 C4 119.9(7) . . ?
F2 C3 C2 120.3(6) . . ?
C4 C3 C2 119.7(6) . . ?
F3 C4 C3 120.7(6) . . ?
F3 C4 C5 119.0(6) . . ?
C3 C4 C5 120.3(6) . . ?
F4 C5 C4 119.7(6) . . ?
F4 C5 C6 121.8(6) . . ?
C4 C5 C6 118.6(6) . . ?
F5 C6 C5 116.6(6) . . ?
F5 C6 C1 119.4(6) . . ?
C5 C6 C1 124.0(6) . . ?
C8 C7 C12 115.4(6) . . ?
C8 C7 Se2 119.9(5) . . ?
C12 C7 Se2 124.6(5) . . ?
F6 C8 C9 118.6(7) . . ?
F6 C8 C7 118.7(7) . . ?
C9 C8 C7 122.6(7) . . ?
C10 C9 F7 120.5(8) . . ?
C10 C9 C8 120.2(8) . . ?
F7 C9 C8 119.3(9) . . ?
C9 C10 F8 120.4(9) . . ?
C9 C10 C11 120.4(8) . . ?
F8 C10 C11 119.1(9) . . ?
F9 C11 C10 122.2(8) . . ?
F9 C11 C12 118.4(8) . . ?
C10 C11 C12 119.5(8) . . ?
F10 C12 C7 120.1(6) . . ?
F10 C12 C11 118.2(7) . . ?
C7 C12 C11 121.8(7) . . ?
N1 C13 C14 123.1(6) . . ?
N1 C13 H13 118.4 . . ?
C14 C13 H13 118.4 . . ?
C13 C14 C15 118.7(7) . . ?
C13 C14 H14 120.6 . . ?
C15 C14 H14 120.6 . . ?
C14 C15 C16 119.4(7) . . ?
C14 C15 H15 120.3 . . ?
C16 C15 H15 120.3 . . ?
C15 C16 C17 118.0(7) . . ?
C15 C16 H16 121.0 . . ?
C17 C16 H16 121.0 . . ?
N1 C17 C16 122.7(7) . . ?
N1 C17 H17 118.7 . . ?
C16 C17 H17 118.7 . . ?
N2 C18 C19 124.1(5) . . ?
N2 C18 H18 117.9 . . ?
C19 C18 H18 117.9 . . ?
C20 C19 C18 118.1(6) . . ?
C20 C19 H19 120.9 . . ?
C18 C19 H19 120.9 . . ?
C21 C20 C19 119.0(6) . . ?
C21 C20 H20 120.5 . . ?
C19 C20 H20 120.5 . . ?
C20 C21 C22 119.3(6) . . ?
C20 C21 H21 120.4 . . ?
C22 C21 H21 120.4 . . ?
N2 C22 C21 123.2(6) . . ?
N2 C22 H22 118.4 . . ?
C21 C22 H22 118.4 . . ?

loop_
_geom_bond_atom_site_label_1
_geom_bond_atom_site_label_2
_geom_bond_distance
_geom_bond_site_symmetry_2
_geom_bond_publ_flag
Cd1 N1 2.286(5) . ?
Cd1 N2 2.289(4) . ?
Cd1 Se1 2.5645(9) . ?
Cd1 Se2 2.5958(10) . ?
Se1 C1 1.902(6) . ?
Se2 C7 1.901(6) . ?
F1 C2 1.353(6) . ?
F2 C3 1.346(7) . ?
F3 C4 1.350(7) . ?
F4 C5 1.338(7) . ?
F5 C6 1.352(7) . ?
F6 C8 1.341(8) . ?
F7 C9 1.347(9) . ?
F8 C10 1.342(8) . ?
F9 C11 1.326(9) . ?
F10 C12 1.346(8) . ?
N1 C17 1.324(7) . ?
N1 C13 1.326(7) . ?
N2 C22 1.323(7) . ?
N2 C18 1.335(8) . ?
C1 C6 1.378(8) . ?
C1 C2 1.394(8) . ?
C2 C3 1.354(9) . ?
C3 C4 1.351(9) . ?
C4 C5 1.368(9) . ?
C5 C6 1.365(9) . ?
C7 C8 1.381(9) . ?
C7 C12 1.390(9) . ?
C8 C9 1.370(10) . ?
C9 C10 1.341(12) . ?
C10 C11 1.354(12) . ?
C11 C12 1.391(10) . ?
C13 C14 1.367(8) . ?
C13 H13 0.9500 . ?
C14 C15 1.368(10) . ?
C14 H14 0.9500 . ?
C15 C16 1.371(10) . ?
C15 H15 0.9500 . ?
C16 C17 1.390(9) . ?
C16 H16 0.9500 . ?
C17 H17 0.9500 . ?
C18 C19 1.369(8) . ?
C18 H18 0.9500 . ?
C19 C20 1.363(8) . ?
C19 H19 0.9500 . ?
C20 C21 1.354(9) . ?
C20 H20 0.9500 . ?
C21 C22 1.374(8) . ?
C21 H21 0.9500 . ?
C22 H22 0.9500 . ?

loop_
_geom_torsion_atom_site_label_1
_geom_torsion_atom_site_label_2
_geom_torsion_atom_site_label_3
_geom_torsion_atom_site_label_4
_geom_torsion
_geom_torsion_site_symmetry_1
_geom_torsion_site_symmetry_2
_geom_torsion_site_symmetry_3
_geom_torsion_site_symmetry_4
_geom_torsion_publ_flag
N1 Cd1 Se1 C1 137.01(19) . . . . ?
N2 Cd1 Se1 C1 -106.6(2) . . . . ?
Se2 Cd1 Se1 C1 3.13(16) . . . . ?
N1 Cd1 Se2 C7 -92.1(2) . . . . ?
N2 Cd1 Se2 C7 158.7(2) . . . . ?
Se1 Cd1 Se2 C7 41.41(18) . . . . ?
N2 Cd1 N1 C17 -139.3(4) . . . . ?
Se1 Cd1 N1 C17 -20.5(4) . . . . ?
Se2 Cd1 N1 C17 118.6(4) . . . . ?
N2 Cd1 N1 C13 45.4(4) . . . . ?
Se1 Cd1 N1 C13 164.2(4) . . . . ?
Se2 Cd1 N1 C13 -56.7(4) . . . . ?
N1 Cd1 N2 C22 133.7(4) . . . . ?
Se1 Cd1 N2 C22 14.4(5) . . . . ?
Se2 Cd1 N2 C22 -112.5(4) . . . . ?
N1 Cd1 N2 C18 -58.5(5) . . . . ?
Se1 Cd1 N2 C18 -177.7(5) . . . . ?
Se2 Cd1 N2 C18 55.4(5) . . . . ?
Cd1 Se1 C1 C6 -116.5(4) . . . . ?
Cd1 Se1 C1 C2 63.8(5) . . . . ?
C6 C1 C2 F1 -179.6(5) . . . . ?
Se1 C1 C2 F1 0.1(7) . . . . ?
C6 C1 C2 C3 2.9(8) . . . . ?
Se1 C1 C2 C3 -177.3(5) . . . . ?
F1 C2 C3 F2 1.6(9) . . . . ?
C1 C2 C3 F2 179.0(5) . . . . ?
F1 C2 C3 C4 -179.3(5) . . . . ?
C1 C2 C3 C4 -1.8(10) . . . . ?
F2 C3 C4 F3 -1.1(10) . . . . ?
C2 C3 C4 F3 179.8(6) . . . . ?
F2 C3 C4 C5 179.7(6) . . . . ?
C2 C3 C4 C5 0.6(10) . . . . ?
F3 C4 C5 F4 0.9(10) . . . . ?
C3 C4 C5 F4 -179.9(6) . . . . ?
F3 C4 C5 C6 -179.9(6) . . . . ?
C3 C4 C5 C6 -0.7(10) . . . . ?
F4 C5 C6 F5 -1.4(9) . . . . ?
C4 C5 C6 F5 179.3(6) . . . . ?
F4 C5 C6 C1 -178.7(5) . . . . ?
C4 C5 C6 C1 2.0(10) . . . . ?
C2 C1 C6 F5 179.8(5) . . . . ?
Se1 C1 C6 F5 0.0(7) . . . . ?
C2 C1 C6 C5 -3.0(8) . . . . ?
Se1 C1 C6 C5 177.2(5) . . . . ?
Cd1 Se2 C7 C8 -151.8(4) . . . . ?
Cd1 Se2 C7 C12 30.4(5) . . . . ?
C12 C7 C8 F6 177.6(5) . . . . ?
Se2 C7 C8 F6 -0.4(8) . . . . ?
C12 C7 C8 C9 -0.2(9) . . . . ?
Se2 C7 C8 C9 -178.2(5) . . . . ?
F6 C8 C9 C10 -179.0(7) . . . . ?
C7 C8 C9 C10 -1.2(11) . . . . ?
F6 C8 C9 F7 0.0(10) . . . . ?
C7 C8 C9 F7 177.8(6) . . . . ?
F7 C9 C10 F8 0.8(12) . . . . ?
C8 C9 C10 F8 179.9(6) . . . . ?
F7 C9 C10 C11 -177.6(7) . . . . ?
C8 C9 C10 C11 1.5(12) . . . . ?
C9 C10 C11 F9 178.6(7) . . . . ?
F8 C10 C11 F9 0.2(11) . . . . ?
C9 C10 C11 C12 -0.3(12) . . . . ?
F8 C10 C11 C12 -178.7(6) . . . . ?
C8 C7 C12 F10 -179.1(5) . . . . ?
Se2 C7 C12 F10 -1.2(8) . . . . ?
C8 C7 C12 C11 1.4(9) . . . . ?
Se2 C7 C12 C11 179.3(5) . . . . ?
F9 C11 C12 F10 0.3(9) . . . . ?
C10 C11 C12 F10 179.3(6) . . . . ?
F9 C11 C12 C7 179.9(6) . . . . ?
C10 C11 C12 C7 -1.2(10) . . . . ?
C17 N1 C13 C14 0.1(9) . . . . ?
Cd1 N1 C13 C14 175.4(4) . . . . ?
N1 C13 C14 C15 -0.6(10) . . . . ?
C13 C14 C15 C16 0.9(10) . . . . ?
C14 C15 C16 C17 -0.5(11) . . . . ?
C13 N1 C17 C16 0.3(9) . . . . ?
Cd1 N1 C17 C16 -175.3(5) . . . . ?
C15 C16 C17 N1 0.0(10) . . . . ?
C22 N2 C18 C19 0.3(10) . . . . ?
Cd1 N2 C18 C19 -167.8(5) . . . . ?
N2 C18 C19 C20 0.4(11) . . . . ?
C18 C19 C20 C21 -0.1(11) . . . . ?
C19 C20 C21 C22 -0.9(10) . . . . ?
C18 N2 C22 C21 -1.4(9) . . . . ?
Cd1 N2 C22 C21 167.4(5) . . . . ?
C20 C21 C22 N2 1.7(10) . . . . ?
